data_1527606
loop_
_publ_author_name
'de Pater, C.J.'

_publ_section_title
;
 Disordered structure of Na2 C O3 at 400 C
;
_journal_name_full 'Physica B and C (Netherland) (79,1975-)'
_journal_page_first 89
_journal_page_last 95
_journal_volume 96
_journal_year 1979
_chemical_formula_sum 'C Na2 O3'
_chemical_name_systematic 'Na2 (C O3)'
_space_group_IT_number 12
_symmetry_space_group_name_Hall '-C 2y'
_symmetry_space_group_name_H-M 'C 1 2/m 1'
_cell_angle_alpha 90
_cell_angle_beta 96.83
_cell_angle_gamma 90
_cell_formula_units_Z 4
_cell_length_a 9.013
_cell_length_b 5.237
_cell_length_c 6.312
_cell_volume 295.819
_citation_journal_id_ASTM PHBCDQ
_cod_data_source_file dePater_PHBCDQ_1979_695.cif
_cod_data_source_block C1Na2O3
_cod_original_cell_volume 295.8189
_cod_original_formula_sum 'C1 Na2 O3'
_cod_database_code 1527606

loop_
_symmetry_equiv_pos_as_xyz
x,y,z
-x,y,-z
-x,-y,-z
x,-y,z
x+1/2,y+1/2,z
-x+1/2,y+1/2,-z
-x+1/2,-y+1/2,-z
x+1/2,-y+1/2,z

loop_
_atom_site_label
_atom_site_type_symbol
_atom_site_fract_x
_atom_site_fract_y
_atom_site_fract_z
_atom_site_occupancy
_atom_site_U_iso_or_equiv
O1 O-2 0.104 0.303 0.275 1 0.0
C1 C+4 0.163 0.5 0.251 1 0.0
Na1 Na+1 0 0 0 1 0.0
Na2 Na+1 0 0 0.5 1 0.0
O2 O-2 0.283 0.5 0.198 1 0.0
Na3 Na+1 0.167 0.5 0.755 1 0.0
